data_7214539
loop_
_publ_author_name
'Banerjee, Subhabrata'
'Dastidar, Parthasarathi'

_publ_section_title
;
 Studying fluorous interactions in a series of coordination compounds
 derived from mono-pyridyl ligands equipped with hydrogen bonding
 functionality: exploiting anion&#x22EF;\pF interaction in separating
 ClO4&#x2212; anion from a competing mixture of anions
;
_journal_issue 45
_journal_name_full CrystEngComm
_journal_page_first 9415
_journal_paper_doi 10.1039/c3ce40359a
_journal_volume 15
_journal_year 2013
_chemical_formula_sum 'C96 H48 Cl4 Cu2 F40 N16 O12'
_chemical_formula_weight 2646.32
_chemical_name_systematic
;
?
;
_space_group_IT_number 85
_symmetry_cell_setting tetragonal
_symmetry_space_group_name_Hall '-P 4a'
_symmetry_space_group_name_H-M 'P 4/n :2'
_atom_sites_solution_hydrogens geom
_atom_sites_solution_primary direct
_atom_sites_solution_secondary difmap
_audit_creation_method SHELXL-97
_cell_angle_alpha 90.00
_cell_angle_beta 90.00
_cell_angle_gamma 90.00
_cell_formula_units_Z 2
_cell_length_a 22.2079(12)
_cell_length_b 22.2079(12)
_cell_length_c 11.9119(13)
_cell_measurement_temperature 100(2)
_cell_volume 5874.8(8)
_computing_cell_refinement 'Bruker Apex II'
_computing_data_collection 'Bruker Apex II'
_computing_data_reduction SAINT
_computing_molecular_graphics 'Mercury 2.3'
_computing_publication_material Shelxl-97
_computing_structure_refinement 'SHELXL-97 (Sheldrick, 1997)'
_computing_structure_solution 'SHELXS-97 (Sheldrick, 1990)'
_diffrn_ambient_temperature 100(2)
_diffrn_detector_area_resol_mean 3
_diffrn_measured_fraction_theta_full 0.998
_diffrn_measured_fraction_theta_max 0.998
_diffrn_measurement_device_type 'Bruker Apex II'
_diffrn_measurement_method 'Omega scan'
_diffrn_radiation_monochromator graphite
_diffrn_radiation_source 'fine-focus sealed tube'
_diffrn_radiation_type MoK\a
_diffrn_radiation_wavelength 0.71073
_diffrn_reflns_av_R_equivalents 0.0814
_diffrn_reflns_av_sigmaI/netI 0.0440
_diffrn_reflns_limit_h_max 26
_diffrn_reflns_limit_h_min -27
_diffrn_reflns_limit_k_max 27
_diffrn_reflns_limit_k_min -27
_diffrn_reflns_limit_l_max 14
_diffrn_reflns_limit_l_min -14
_diffrn_reflns_number 55537
_diffrn_reflns_theta_full 25.80
_diffrn_reflns_theta_max 25.80
_diffrn_reflns_theta_min 1.30
_exptl_absorpt_coefficient_mu 0.578
_exptl_absorpt_correction_T_max 0.9032
_exptl_absorpt_correction_T_min 0.8278
_exptl_absorpt_correction_type multi-scan
_exptl_absorpt_process_details sadabs
_exptl_crystal_colour blue
_exptl_crystal_density_diffrn 1.491
_exptl_crystal_density_method 'not measured'
_exptl_crystal_description block
_exptl_crystal_F_000 2620
_exptl_crystal_size_max 0.34
_exptl_crystal_size_mid 0.27
_exptl_crystal_size_min 0.18
_platon_squeeze_details
;
;
_refine_diff_density_max 2.118
_refine_diff_density_min -0.617
_refine_diff_density_rms 0.123
_refine_ls_extinction_method none
_refine_ls_goodness_of_fit_ref 1.005
_refine_ls_hydrogen_treatment constr
_refine_ls_matrix_type full
_refine_ls_number_parameters 391
_refine_ls_number_reflns 5650
_refine_ls_number_restraints 0
_refine_ls_restrained_S_all 1.005
_refine_ls_R_factor_all 0.1122
_refine_ls_R_factor_gt 0.0982
_refine_ls_shift/su_max 0.000
_refine_ls_shift/su_mean 0.000
_refine_ls_structure_factor_coef Fsqd
_refine_ls_weighting_details 'calc w=1/[\s^2^(Fo^2^)+(0.1501P)^2^+44.7474P] where P=(Fo^2^+2Fc^2^)/3'
_refine_ls_weighting_scheme calc
_refine_ls_wR_factor_gt 0.2629
_refine_ls_wR_factor_ref 0.2771
_reflns_number_gt 4823
_reflns_number_total 5650
_reflns_threshold_expression >2sigma(I)
_cod_data_source_file c3ce40359a.txt
_cod_data_source_block sb56_0m
_cod_original_sg_symbol_H-M P4/n
_cod_database_code 7214539

loop_
_symmetry_equiv_pos_as_xyz
'x, y, z'
'-x+1/2, -y+1/2, z'
'-y+1/2, x, z'
'y, -x+1/2, z'
'-x, -y, -z'
'x-1/2, y-1/2, -z'
'y-1/2, -x, -z'
'-y, x-1/2, -z'

loop_
_atom_site_label
_atom_site_type_symbol
_atom_site_fract_x
_atom_site_fract_y
_atom_site_fract_z
_atom_site_U_iso_or_equiv
_atom_site_adp_type
_atom_site_occupancy
_atom_site_symmetry_multiplicity
_atom_site_calc_flag
_atom_site_refinement_flags
Cu1 Cu 0.2500 0.2500 0.87212(13) 0.0211(4) Uani 1 4 d S
Cu2 Cu 0.2500 0.2500 0.41649(12) 0.0201(4) Uani 1 4 d S
Cl1 Cl 0.2500 0.2500 0.6542(2) 0.0201(6) Uani 1 4 d S
Cl2 Cl 0.2500 0.2500 0.1978(2) 0.0243(6) Uani 1 4 d S
Cl3 Cl 0.59752(15) 0.32454(16) 0.5367(3) 0.0348(7) Uani 0.50 1 d P
F1 F -0.07009(19) -0.00984(18) 1.0716(4) 0.0443(11) Uani 1 1 d .
F2 F -0.1835(2) -0.0468(2) 1.0300(5) 0.0583(14) Uani 1 1 d .
F3 F -0.2629(2) 0.0290(2) 0.9297(5) 0.0563(13) Uani 1 1 d .
F4 F -0.23003(19) 0.1432(2) 0.8808(5) 0.0580(14) Uani 1 1 d .
F5 F -0.11670(18) 0.17987(18) 0.9194(4) 0.0450(11) Uani 1 1 d .
F6 F 0.59475(19) 0.34805(19) 0.2638(4) 0.0418(10) Uani 1 1 d .
F7 F 0.7086(2) 0.3730(3) 0.2145(5) 0.0646(15) Uani 1 1 d .
F8 F 0.7540(2) 0.4847(3) 0.2588(5) 0.0783(19) Uani 1 1 d .
F9 F 0.6839(2) 0.5694(2) 0.3538(5) 0.0698(17) Uani 1 1 d .
F10 F 0.5688(2) 0.5457(2) 0.4027(4) 0.0510(12) Uani 1 1 d .
N1 N 0.1723(2) 0.2045(2) 0.8906(4) 0.0221(10) Uani 1 1 d .
C2 C 0.1481(3) 0.1975(3) 0.9921(6) 0.0286(14) Uani 1 1 d .
H2 H 0.1696 0.2115 1.0537 0.034 Uiso 1 1 calc R
C3 C 0.0922(3) 0.1703(3) 1.0118(5) 0.0265(13) Uani 1 1 d .
H3 H 0.0772 0.1667 1.0843 0.032 Uiso 1 1 calc R
C4 C 0.0597(3) 0.1489(3) 0.9202(5) 0.0243(13) Uani 1 1 d .
C5 C 0.0865(3) 0.1547(3) 0.8140(6) 0.0288(14) Uani 1 1 d .
H5 H 0.0668 0.1403 0.7506 0.035 Uiso 1 1 calc R
C6 C 0.1414(3) 0.1816(3) 0.8041(5) 0.0255(13) Uani 1 1 d .
H6 H 0.1584 0.1841 0.7329 0.031 Uiso 1 1 calc R
N7 N 0.0027(2) 0.1247(2) 0.9266(5) 0.0254(11) Uani 1 1 d .
H7 H -0.0167 0.1213 0.8644 0.030 Uiso 1 1 calc R
C8 C -0.0260(3) 0.1056(3) 1.0198(5) 0.0270(13) Uani 1 1 d .
O9 O -0.0045(2) 0.1029(2) 1.1130(4) 0.0356(11) Uani 1 1 d .
C10 C -0.0898(3) 0.0857(3) 0.9978(6) 0.0303(14) Uani 1 1 d .
C11 C -0.1085(3) 0.0290(3) 1.0246(6) 0.0326(15) Uani 1 1 d .
C12 C -0.1665(3) 0.0090(3) 1.0027(7) 0.0392(17) Uani 1 1 d .
C13 C -0.2077(3) 0.0471(3) 0.9544(7) 0.0393(17) Uani 1 1 d .
C14 C -0.1903(3) 0.1053(3) 0.9275(7) 0.0386(16) Uani 1 1 d .
C15 C -0.1323(3) 0.1237(3) 0.9485(6) 0.0334(15) Uani 1 1 d .
N16 N 0.3281(2) 0.2986(2) 0.4190(4) 0.0211(10) Uani 1 1 d .
C17 C 0.3730(3) 0.2851(3) 0.4903(5) 0.0260(13) Uani 1 1 d .
H17 H 0.3663 0.2558 0.5445 0.031 Uiso 1 1 calc R
C18 C 0.4289(3) 0.3128(3) 0.4869(5) 0.0274(13) Uani 1 1 d .
H18 H 0.4587 0.3020 0.5379 0.033 Uiso 1 1 calc R
C19 C 0.4399(3) 0.3570(3) 0.4060(5) 0.0256(13) Uani 1 1 d .
C20 C 0.3925(3) 0.3724(3) 0.3338(5) 0.0281(13) Uani 1 1 d .
H20 H 0.3972 0.4029 0.2810 0.034 Uiso 1 1 calc R
C21 C 0.3389(3) 0.3414(3) 0.3426(5) 0.0252(13) Uani 1 1 d .
H21 H 0.3083 0.3509 0.2922 0.030 Uiso 1 1 calc R
N22 N 0.4968(2) 0.3817(2) 0.3993(5) 0.0301(12) Uani 1 1 d .
H22 H 0.5258 0.3612 0.4277 0.036 Uiso 1 1 calc R
C23 C 0.5111(3) 0.4354(3) 0.3522(6) 0.0312(15) Uani 1 1 d .
O24 O 0.4737(2) 0.4737(2) 0.3249(5) 0.0382(12) Uani 1 1 d .
C25 C 0.5768(3) 0.4461(3) 0.3352(6) 0.0312(15) Uani 1 1 d .
C26 C 0.6149(3) 0.4040(3) 0.2884(6) 0.0323(15) Uani 1 1 d .
C27 C 0.6742(3) 0.4159(4) 0.2627(7) 0.0430(18) Uani 1 1 d .
C28 C 0.6966(3) 0.4722(5) 0.2842(8) 0.053(2) Uani 1 1 d .
C29 C 0.6612(4) 0.5155(4) 0.3314(7) 0.047(2) Uani 1 1 d .
C30 C 0.6016(3) 0.5022(3) 0.3554(7) 0.0400(17) Uani 1 1 d .
O31 O -0.0482(3) 0.0976(3) 0.7227(5) 0.0520(15) Uani 1 1 d .

loop_
_atom_site_aniso_label
_atom_site_aniso_U_11
_atom_site_aniso_U_22
_atom_site_aniso_U_33
_atom_site_aniso_U_23
_atom_site_aniso_U_13
_atom_site_aniso_U_12
Cu1 0.0160(5) 0.0160(5) 0.0314(8) 0.000 0.000 0.000
Cu2 0.0148(4) 0.0148(4) 0.0308(8) 0.000 0.000 0.000
Cl1 0.0189(8) 0.0189(8) 0.0224(14) 0.000 0.000 0.000
Cl2 0.0213(9) 0.0213(9) 0.0302(15) 0.000 0.000 0.000
Cl3 0.0299(16) 0.0428(18) 0.0319(17) -0.0014(14) 0.0006(13) 0.0102(13)
F1 0.034(2) 0.029(2) 0.070(3) 0.011(2) 0.003(2) 0.0004(17)
F2 0.039(2) 0.030(2) 0.106(4) 0.007(2) 0.007(3) -0.0134(19)
F3 0.028(2) 0.056(3) 0.086(4) -0.001(3) 0.001(2) -0.014(2)
F4 0.028(2) 0.056(3) 0.090(4) 0.016(3) -0.009(2) 0.003(2)
F5 0.031(2) 0.030(2) 0.074(3) 0.015(2) -0.004(2) -0.0029(17)
F6 0.039(2) 0.036(2) 0.050(3) -0.0082(19) 0.0033(19) -0.0074(18)
F7 0.031(2) 0.096(4) 0.066(3) 0.002(3) 0.014(2) 0.011(3)
F8 0.026(2) 0.106(5) 0.103(5) 0.041(4) -0.002(3) -0.027(3)
F9 0.066(3) 0.052(3) 0.091(4) 0.019(3) -0.036(3) -0.041(3)
F10 0.058(3) 0.035(2) 0.060(3) -0.008(2) -0.009(2) -0.016(2)
N1 0.020(2) 0.019(2) 0.027(3) -0.001(2) 0.000(2) -0.0019(19)
C2 0.026(3) 0.028(3) 0.032(3) -0.002(3) -0.009(3) -0.004(3)
C3 0.024(3) 0.029(3) 0.026(3) 0.000(3) 0.001(2) -0.004(2)
C4 0.023(3) 0.019(3) 0.031(3) -0.002(2) 0.002(2) -0.001(2)
C5 0.033(3) 0.024(3) 0.029(3) -0.002(3) -0.004(3) -0.006(3)
C6 0.023(3) 0.026(3) 0.028(3) -0.003(2) 0.001(2) 0.000(2)
N7 0.020(2) 0.026(3) 0.030(3) 0.000(2) -0.001(2) -0.001(2)
C8 0.025(3) 0.025(3) 0.031(4) 0.001(3) 0.006(3) 0.000(2)
O9 0.030(2) 0.041(3) 0.036(3) 0.006(2) -0.001(2) -0.005(2)
C10 0.022(3) 0.031(3) 0.038(4) 0.002(3) 0.000(3) -0.001(3)
C11 0.028(3) 0.029(3) 0.041(4) 0.004(3) 0.005(3) 0.002(3)
C12 0.030(4) 0.027(3) 0.061(5) 0.000(3) 0.009(3) -0.009(3)
C13 0.022(3) 0.039(4) 0.058(5) -0.003(3) 0.003(3) -0.009(3)
C14 0.023(3) 0.039(4) 0.053(4) 0.004(3) 0.002(3) 0.002(3)
C15 0.029(3) 0.025(3) 0.046(4) 0.002(3) 0.006(3) -0.002(3)
N16 0.018(2) 0.018(2) 0.027(3) 0.000(2) 0.001(2) 0.0026(19)
C17 0.022(3) 0.024(3) 0.032(3) 0.002(3) 0.003(2) 0.000(2)
C18 0.023(3) 0.029(3) 0.030(3) 0.001(3) -0.004(3) 0.001(2)
C19 0.021(3) 0.023(3) 0.033(3) -0.002(2) 0.004(2) -0.003(2)
C20 0.030(3) 0.022(3) 0.032(3) 0.004(3) 0.002(3) -0.003(3)
C21 0.022(3) 0.022(3) 0.031(3) 0.002(2) 0.000(2) 0.000(2)
N22 0.022(3) 0.030(3) 0.038(3) 0.000(2) 0.004(2) -0.008(2)
C23 0.026(3) 0.032(3) 0.035(4) -0.008(3) 0.005(3) -0.008(3)
O24 0.033(3) 0.028(2) 0.054(3) -0.001(2) 0.005(2) -0.004(2)
C25 0.031(3) 0.033(3) 0.030(3) -0.004(3) 0.000(3) -0.013(3)
C26 0.029(3) 0.037(4) 0.031(3) 0.006(3) -0.001(3) -0.004(3)
C27 0.027(4) 0.060(5) 0.042(4) 0.009(4) 0.001(3) -0.004(3)
C28 0.028(4) 0.080(6) 0.053(5) 0.026(5) 0.000(4) -0.016(4)
C29 0.042(4) 0.048(5) 0.052(5) 0.014(4) -0.019(4) -0.030(4)
C30 0.038(4) 0.036(4) 0.046(4) -0.002(3) -0.009(3) -0.011(3)
O31 0.057(4) 0.048(3) 0.052(3) -0.015(3) -0.016(3) -0.005(3)

loop_
_atom_type_symbol
_atom_type_description
_atom_type_scat_dispersion_real
_atom_type_scat_dispersion_imag
_atom_type_scat_source
C C 0.0033 0.0016 'International Tables Vol C Tables 4.2.6.8 and 6.1.1.4'
H H 0.0000 0.0000 'International Tables Vol C Tables 4.2.6.8 and 6.1.1.4'
N N 0.0061 0.0033 'International Tables Vol C Tables 4.2.6.8 and 6.1.1.4'
O O 0.0106 0.0060 'International Tables Vol C Tables 4.2.6.8 and 6.1.1.4'
F F 0.0171 0.0103 'International Tables Vol C Tables 4.2.6.8 and 6.1.1.4'
Cl Cl 0.1484 0.1585 'International Tables Vol C Tables 4.2.6.8 and 6.1.1.4'
Cu Cu 0.3201 1.2651 'International Tables Vol C Tables 4.2.6.8 and 6.1.1.4'

loop_
_geom_angle_atom_site_label_1
_geom_angle_atom_site_label_2
_geom_angle_atom_site_label_3
_geom_angle
_geom_angle_site_symmetry_1
_geom_angle_site_symmetry_3
N1 Cu1 N1 89.32(3) 2 4
N1 Cu1 N1 89.32(3) 2 3
N1 Cu1 N1 167.5(3) 4 3
N1 Cu1 N1 167.5(3) 2 .
N1 Cu1 N1 89.32(3) 4 .
N1 Cu1 N1 89.32(3) 3 .
N1 Cu1 Cl1 96.27(15) 2 .
N1 Cu1 Cl1 96.27(15) 4 .
N1 Cu1 Cl1 96.27(15) 3 .
N1 Cu1 Cl1 96.27(15) . .
N16 Cu2 N16 89.987(5) . 3
N16 Cu2 N16 89.989(5) . 4
N16 Cu2 N16 178.3(3) 3 4
N16 Cu2 N16 178.3(3) . 2
N16 Cu2 N16 89.988(5) 3 2
N16 Cu2 N16 89.987(5) 4 2
N16 Cu2 Cl2 90.83(14) . .
N16 Cu2 Cl2 90.83(14) 3 .
N16 Cu2 Cl2 90.83(14) 4 .
N16 Cu2 Cl2 90.83(14) 2 .
C2 N1 C6 116.5(5) . .
C2 N1 Cu1 120.3(4) . .
C6 N1 Cu1 123.2(4) . .
N1 C2 C3 124.1(6) . .
N1 C2 H2 117.9 . .
C3 C2 H2 117.9 . .
C4 C3 C2 118.4(6) . .
C4 C3 H3 120.8 . .
C2 C3 H3 120.8 . .
N7 C4 C3 124.6(6) . .
N7 C4 C5 118.3(6) . .
C3 C4 C5 117.1(6) . .
C6 C5 C4 119.8(6) . .
C6 C5 H5 120.1 . .
C4 C5 H5 120.1 . .
N1 C6 C5 124.0(6) . .
N1 C6 H6 118.0 . .
C5 C6 H6 118.0 . .
C8 N7 C4 127.0(6) . .
C8 N7 H7 116.5 . .
C4 N7 H7 116.5 . .
O9 C8 N7 125.8(6) . .
O9 C8 C10 121.1(6) . .
N7 C8 C10 113.1(6) . .
C11 C10 C15 116.8(6) . .
C11 C10 C8 121.1(6) . .
C15 C10 C8 122.2(6) . .
F1 C11 C10 119.9(6) . .
F1 C11 C12 117.7(6) . .
C10 C11 C12 122.3(6) . .
F2 C12 C13 119.0(6) . .
F2 C12 C11 120.9(7) . .
C13 C12 C11 120.1(6) . .
F3 C13 C12 121.6(6) . .
F3 C13 C14 119.3(7) . .
C12 C13 C14 119.1(6) . .
F4 C14 C15 120.3(6) . .
F4 C14 C13 119.9(6) . .
C15 C14 C13 119.8(7) . .
F5 C15 C14 118.2(6) . .
F5 C15 C10 119.8(6) . .
C14 C15 C10 122.0(6) . .
C21 N16 C17 117.1(5) . .
C21 N16 Cu2 121.1(4) . .
C17 N16 Cu2 121.4(4) . .
N16 C17 C18 123.2(6) . .
N16 C17 H17 118.4 . .
C18 C17 H17 118.4 . .
C17 C18 C19 119.2(6) . .
C17 C18 H18 120.4 . .
C19 C18 H18 120.4 . .
N22 C19 C18 118.7(6) . .
N22 C19 C20 123.6(6) . .
C18 C19 C20 117.6(6) . .
C21 C20 C19 118.7(6) . .
C21 C20 H20 120.7 . .
C19 C20 H20 120.7 . .
N16 C21 C20 124.1(6) . .
N16 C21 H21 118.0 . .
C20 C21 H21 118.0 . .
C23 N22 C19 126.1(6) . .
C23 N22 H22 116.9 . .
C19 N22 H22 116.9 . .
O24 C23 N22 123.9(6) . .
O24 C23 C25 120.9(6) . .
N22 C23 C25 115.2(6) . .
C26 C25 C30 116.0(6) . .
C26 C25 C23 123.1(6) . .
C30 C25 C23 120.6(7) . .
F6 C26 C25 120.6(6) . .
F6 C26 C27 116.3(7) . .
C25 C26 C27 123.0(7) . .
F7 C27 C28 121.2(7) . .
F7 C27 C26 120.1(7) . .
C28 C27 C26 118.7(8) . .
F8 C28 C29 119.7(8) . .
F8 C28 C27 119.5(9) . .
C29 C28 C27 120.7(7) . .
F9 C29 C28 120.0(8) . .
F9 C29 C30 121.0(9) . .
C28 C29 C30 119.0(7) . .
F10 C30 C25 120.5(7) . .
F10 C30 C29 117.0(7) . .
C25 C30 C29 122.5(8) . .

loop_
_geom_bond_atom_site_label_1
_geom_bond_atom_site_label_2
_geom_bond_distance
_geom_bond_site_symmetry_2
Cu1 N1 2.012(5) 2
Cu1 N1 2.012(5) 4
Cu1 N1 2.012(5) 3
Cu1 N1 2.012(5) .
Cu1 Cl1 2.596(3) .
Cu2 N16 2.043(5) .
Cu2 N16 2.043(5) 3
Cu2 N16 2.043(5) 4
Cu2 N16 2.043(5) 2
Cu2 Cl2 2.605(3) .
Cl3 Cl3 0.000(9) 1
F1 C11 1.336(8) .
F2 C12 1.336(8) .
F3 C13 1.324(8) .
F4 C14 1.341(8) .
F5 C15 1.339(8) .
F6 C26 1.351(8) .
F7 C27 1.348(10) .
F8 C28 1.340(9) .
F9 C29 1.327(9) .
F10 C30 1.336(9) .
N1 C2 1.332(8) .
N1 C6 1.339(8) .
C2 C3 1.399(9) .
C2 H2 0.9300 .
C3 C4 1.391(9) .
C3 H3 0.9300 .
C4 N7 1.378(8) .
C4 C5 1.404(9) .
C5 C6 1.362(9) .
C5 H5 0.9300 .
C6 H6 0.9300 .
N7 C8 1.348(8) .
N7 H7 0.8600 .
C8 O9 1.210(8) .
C8 C10 1.507(9) .
C10 C11 1.365(9) .
C10 C15 1.395(10) .
C11 C12 1.387(10) .
C12 C13 1.371(11) .
C13 C14 1.386(10) .
C14 C15 1.376(10) .
N16 C21 1.337(8) .
N16 C17 1.344(8) .
C17 C18 1.384(9) .
C17 H17 0.9300 .
C18 C19 1.398(9) .
C18 H18 0.9300 .
C19 N22 1.380(8) .
C19 C20 1.401(9) .
C20 C21 1.381(9) .
C20 H20 0.9300 .
C21 H21 0.9300 .
N22 C23 1.355(9) .
N22 H22 0.8600 .
C23 O24 1.233(9) .
C23 C25 1.493(9) .
C25 C26 1.378(10) .
C25 C30 1.382(9) .
C26 C27 1.379(10) .
C27 C28 1.370(13) .
C28 C29 1.365(13) .
C29 C30 1.385(11) .
O31 O31 0.000(18) 1

loop_
_geom_hbond_atom_site_label_D
_geom_hbond_atom_site_label_H
_geom_hbond_atom_site_label_A
_geom_hbond_distance_DH
_geom_hbond_distance_HA
_geom_hbond_distance_DA
_geom_hbond_angle_DHA
_geom_hbond_site_symmetry_A
N7 H7 O31 0.86 1.90 2.745(8) 166.5 1
N22 H22 Cl3 0.86 2.21 3.050(7) 165.3 1

loop_
_platon_squeeze_void_nr
_platon_squeeze_void_average_x
_platon_squeeze_void_average_y
_platon_squeeze_void_average_z
_platon_squeeze_void_volume
_platon_squeeze_void_count_electrons
1 0.250 0.750 0.000 11.1 1.8
2 0.750 0.250 0.000 11.1 1.8
3 0.072 0.258 0.207 12.3 1.1
4 0.242 0.072 0.207 12.3 0.7
5 0.258 0.428 0.207 12.3 0.9
6 0.428 0.242 0.207 12.3 1.1
7 0.572 0.758 0.793 12.3 0.9
8 0.742 0.572 0.793 12.3 1.0
9 0.758 0.928 0.793 12.3 1.3
10 0.928 0.742 0.793 12.3 0.9
